data_7111538
loop_
_publ_author_name
'Sun, Wei-Wei'
'Tian, Chun-Yan'
'Jing, Xue-Hui'
'Wang, Yan-Qin'
'Gao, En-Qing'

_publ_section_title
;
 Solvent-modulated metamagnetism in a nickel(ii) coordination polymer with
 mixed azide and carboxylate bridges
;
_journal_issue 31
_journal_name_full 'Chemical Communications'
_journal_page_first 4741
_journal_page_last 4743
_journal_paper_doi 10.1039/b904068d
_journal_year 2009
_chemical_formula_sum 'C20 H30 N14 Ni3 O15'
_chemical_formula_weight 882.71
_chemical_name_systematic
;
?
;
_space_group_IT_number 2
_symmetry_cell_setting triclinic
_symmetry_space_group_name_Hall '-P 1'
_symmetry_space_group_name_H-M 'P -1'
_atom_sites_solution_hydrogens geom
_atom_sites_solution_primary direct
_atom_sites_solution_secondary difmap
_audit_creation_method SHELXL-97
_cell_angle_alpha 73.250(6)
_cell_angle_beta 89.956(7)
_cell_angle_gamma 67.338(6)
_cell_formula_units_Z 1
_cell_length_a 8.314(4)
_cell_length_b 10.051(5)
_cell_length_c 11.219(6)
_cell_measurement_reflns_used 1190
_cell_measurement_temperature 293(2)
_cell_measurement_theta_max 23.90
_cell_measurement_theta_min 2.29
_cell_volume 821.9(7)
_computing_cell_refinement 'Bruker SMART'
_computing_data_collection 'Bruker SMART'
_computing_data_reduction 'Bruker SHELXTL'
_computing_molecular_graphics 'Bruker SHELXTL'
_computing_publication_material 'Bruker SHELXTL'
_computing_structure_refinement 'Bruker SHELXTL'
_computing_structure_solution 'Bruker SHELXTL'
_diffrn_ambient_temperature 293(2)
_diffrn_measured_fraction_theta_full 0.964
_diffrn_measured_fraction_theta_max 0.964
_diffrn_measurement_device_type 'CCD area detector'
_diffrn_measurement_method 'phi and omega scans'
_diffrn_radiation_monochromator graphite
_diffrn_radiation_source 'sealed tube'
_diffrn_radiation_type MoK\a
_diffrn_radiation_wavelength 0.71073
_diffrn_reflns_av_R_equivalents 0.0172
_diffrn_reflns_av_sigmaI/netI 0.0363
_diffrn_reflns_limit_h_max 10
_diffrn_reflns_limit_h_min -6
_diffrn_reflns_limit_k_max 12
_diffrn_reflns_limit_k_min -9
_diffrn_reflns_limit_l_max 14
_diffrn_reflns_limit_l_min -13
_diffrn_reflns_number 4974
_diffrn_reflns_theta_full 26.99
_diffrn_reflns_theta_max 26.99
_diffrn_reflns_theta_min 2.31
_exptl_absorpt_coefficient_mu 1.791
_exptl_absorpt_correction_T_max 0.9482
_exptl_absorpt_correction_T_min 0.7750
_exptl_absorpt_correction_type multi-scan
_exptl_absorpt_process_details SADABS
_exptl_crystal_colour green
_exptl_crystal_density_diffrn 1.783
_exptl_crystal_density_method 'not measured'
_exptl_crystal_description block
_exptl_crystal_F_000 452
_exptl_crystal_size_max 0.15
_exptl_crystal_size_mid 0.10
_exptl_crystal_size_min 0.03
_refine_diff_density_max 0.608
_refine_diff_density_min -0.372
_refine_diff_density_rms 0.080
_refine_ls_extinction_method none
_refine_ls_goodness_of_fit_ref 1.065
_refine_ls_hydrogen_treatment mixed
_refine_ls_matrix_type full
_refine_ls_number_parameters 263
_refine_ls_number_reflns 3457
_refine_ls_number_restraints 9
_refine_ls_restrained_S_all 1.065
_refine_ls_R_factor_all 0.0427
_refine_ls_R_factor_gt 0.0343
_refine_ls_shift/su_max 0.001
_refine_ls_shift/su_mean 0.000
_refine_ls_structure_factor_coef Fsqd
_refine_ls_weighting_details 'calc w=1/[\s^2^(Fo^2^)+(0.0475P)^2^+0.4254P] where P=(Fo^2^+2Fc^2^)/3'
_refine_ls_weighting_scheme calc
_refine_ls_wR_factor_gt 0.0887
_refine_ls_wR_factor_ref 0.0937
_reflns_number_gt 2888
_reflns_number_total 3457
_reflns_threshold_expression >2sigma(I)
_cod_data_source_file b904068dsup1.cif
_cod_data_source_block 1
_cod_depositor_comments
;
The following automatic conversions were performed:

'_symmetry_cell_setting' value 'Triclinic' changed to 'triclinic'
according to /home/saulius/struct/CIF-dictionaries/cif_core.dic
dictionary named 'cif_core.dic' version 2.4.2 from 2011-04-26.

Automatic conversion script
Id: cif_fix_values 1891 2012-01-12 08:04:46Z andrius 
;
_cod_original_sg_symbol_H-M 'P-1 '
_cod_database_code 7111538

loop_
_symmetry_equiv_pos_as_xyz
'x, y, z'
'-x, -y, -z'

loop_
_atom_site_label
_atom_site_type_symbol
_atom_site_fract_x
_atom_site_fract_y
_atom_site_fract_z
_atom_site_U_iso_or_equiv
_atom_site_adp_type
_atom_site_occupancy
_atom_site_symmetry_multiplicity
_atom_site_calc_flag
_atom_site_refinement_flags
_atom_site_disorder_assembly
_atom_site_disorder_group
Ni1 Ni 0.49801(5) 0.16694(4) 0.46104(3) 0.02132(12) Uani 1 1 d . . .
Ni2 Ni 0.5000 0.5000 0.5000 0.01890(13) Uani 1 2 d S . .
C1 C 0.3681(4) 0.4714(3) 0.2604(3) 0.0239(6) Uani 1 1 d . . .
C2 C 0.2965(4) 0.5453(3) 0.1249(3) 0.0324(7) Uani 1 1 d . . .
H2A H 0.2795 0.6458 0.0869 0.039 Uiso 1 1 calc R . .
C3 C 0.2568(4) 0.4714(3) 0.0580(3) 0.0297(7) Uani 1 1 d . . .
H3A H 0.2781 0.3705 0.0991 0.036 Uiso 1 1 calc R . .
C4 C 0.1826(4) 0.5313(3) -0.0745(3) 0.0278(6) Uani 1 1 d . . .
C5 C 0.1281(4) 0.6839(4) -0.1467(3) 0.0341(7) Uani 1 1 d . . .
H5A H 0.1422 0.7528 -0.1118 0.041 Uiso 1 1 calc R . .
C6 C 0.1639(4) 0.4336(3) -0.1324(3) 0.0263(6) Uani 1 1 d . . .
H6A H 0.2005 0.3314 -0.0868 0.032 Uiso 1 1 calc R . .
C7 C 0.0538(4) 0.7320(3) -0.2691(3) 0.0324(7) Uani 1 1 d . . .
H7A H 0.0153 0.8337 -0.3165 0.039 Uiso 1 1 calc R . .
C8 C 0.0367(4) 0.6300(3) -0.3209(3) 0.0298(6) Uani 1 1 d . . .
H8A H -0.0148 0.6625 -0.4033 0.036 Uiso 1 1 calc R . .
C9 C 0.0998(4) 0.3695(4) -0.3150(3) 0.0287(6) Uani 1 1 d . . .
H9A H -0.0134 0.4028 -0.3629 0.034 Uiso 1 1 calc R . .
H9B H 0.1237 0.2725 -0.2524 0.034 Uiso 1 1 calc R . .
C10 C 0.2433(4) 0.3515(3) -0.4029(2) 0.0216(6) Uani 1 1 d . . .
N1 N 0.0946(3) 0.4816(3) -0.2525(2) 0.0250(5) Uani 1 1 d . . .
N2 N 0.3656(3) 0.0465(3) 0.4050(2) 0.0260(5) Uani 1 1 d . . .
N3 N 0.3393(3) 0.0614(3) 0.2968(3) 0.0318(6) Uani 1 1 d . . .
N4 N 0.3098(5) 0.0781(4) 0.1919(3) 0.0537(9) Uani 1 1 d . . .
N5 N 0.6339(3) 0.2709(3) 0.5244(2) 0.0254(5) Uani 1 1 d . . .
N6 N 0.7839(3) 0.2058(3) 0.5694(3) 0.0319(6) Uani 1 1 d . . .
N7 N 0.9286(4) 0.1437(4) 0.6115(4) 0.0683(11) Uani 1 1 d . . .
O1 O 0.4231(3) 0.5446(2) 0.31195(18) 0.0299(5) Uani 1 1 d . . .
O2 O 0.3645(3) 0.3450(2) 0.31089(19) 0.0307(5) Uani 1 1 d . . .
O3 O 0.2779(3) 0.4642(2) -0.44784(19) 0.0277(4) Uani 1 1 d . . .
O4 O 0.3050(3) 0.2265(2) -0.42364(19) 0.0276(4) Uani 1 1 d . . .
O5 O 0.6926(3) 0.0877(3) 0.3477(2) 0.0378(5) Uani 1 1 d D . .
H5C H 0.672(5) 0.104(4) 0.2718(17) 0.057 Uiso 1 1 d D . .
H5B H 0.756(5) -0.004(2) 0.384(3) 0.057 Uiso 1 1 d D . .
O6 O 0.4900(4) 0.7820(3) 0.1525(3) 0.0562(7) Uani 1 1 d D . .
H6C H 0.462(6) 0.709(3) 0.199(4) 0.084 Uiso 1 1 d D . .
H6B H 0.414(5) 0.863(3) 0.160(5) 0.084 Uiso 1 1 d D . .
O7 O 0.3436(9) 0.9103(9) -0.0977(4) 0.141(2) Uani 1 1 d D . .
H7C H 0.385(11) 0.854(9) -0.023(4) 0.211 Uiso 1 1 d D . .
H7B H 0.238(7) 0.976(9) -0.091(9) 0.211 Uiso 1 1 d D . .
O8 O 0.0091(15) 1.0832(12) -0.0978(11) 0.096(3) Uani 0.366(7) 1 d P A -1
O8' O 0.065(4) 1.086(3) -0.028(3) 0.096(3) Uani 0.134(7) 1 d P A -2

loop_
_atom_site_aniso_label
_atom_site_aniso_U_11
_atom_site_aniso_U_22
_atom_site_aniso_U_33
_atom_site_aniso_U_23
_atom_site_aniso_U_13
_atom_site_aniso_U_12
Ni1 0.0273(2) 0.01652(18) 0.0219(2) -0.00730(13) -0.00095(14) -0.00974(15)
Ni2 0.0245(3) 0.0159(2) 0.0186(2) -0.00692(18) 0.00001(19) -0.0093(2)
C1 0.0273(15) 0.0216(13) 0.0209(13) -0.0074(11) -0.0017(11) -0.0076(11)
C2 0.0487(19) 0.0268(15) 0.0218(14) -0.0038(11) -0.0052(13) -0.0179(14)
C3 0.0425(18) 0.0245(14) 0.0213(14) -0.0071(11) -0.0021(13) -0.0126(13)
C4 0.0342(16) 0.0277(15) 0.0223(14) -0.0095(11) 0.0003(12) -0.0122(13)
C5 0.0465(19) 0.0299(16) 0.0282(15) -0.0106(13) -0.0038(14) -0.0167(14)
C6 0.0320(16) 0.0255(14) 0.0231(14) -0.0087(11) 0.0050(12) -0.0124(12)
C7 0.0373(17) 0.0269(15) 0.0284(15) -0.0077(12) 0.0005(13) -0.0089(13)
C8 0.0293(16) 0.0346(16) 0.0212(14) -0.0096(12) 0.0000(12) -0.0076(13)
C9 0.0341(16) 0.0370(16) 0.0281(15) -0.0196(13) 0.0079(13) -0.0212(14)
C10 0.0231(14) 0.0265(14) 0.0188(13) -0.0090(11) -0.0002(11) -0.0123(11)
N1 0.0274(13) 0.0315(13) 0.0223(12) -0.0147(10) 0.0059(10) -0.0139(11)
N2 0.0336(13) 0.0192(11) 0.0258(12) -0.0074(9) -0.0040(10) -0.0110(10)
N3 0.0355(15) 0.0239(12) 0.0368(15) -0.0135(11) 0.0001(12) -0.0099(11)
N4 0.076(2) 0.0499(19) 0.0309(16) -0.0179(14) -0.0048(15) -0.0171(17)
N5 0.0282(13) 0.0183(11) 0.0310(13) -0.0087(9) -0.0020(10) -0.0098(10)
N6 0.0322(15) 0.0217(12) 0.0414(15) -0.0079(11) -0.0041(12) -0.0118(11)
N7 0.0364(19) 0.0452(19) 0.107(3) -0.010(2) -0.0243(19) -0.0093(16)
O1 0.0474(13) 0.0257(10) 0.0216(10) -0.0078(8) -0.0025(9) -0.0197(10)
O2 0.0447(13) 0.0240(10) 0.0236(10) -0.0030(8) -0.0062(9) -0.0171(9)
O3 0.0303(11) 0.0233(10) 0.0338(11) -0.0111(8) 0.0089(9) -0.0135(9)
O4 0.0357(11) 0.0233(10) 0.0293(11) -0.0122(8) 0.0070(9) -0.0147(9)
O5 0.0393(14) 0.0367(12) 0.0355(12) -0.0143(10) 0.0080(11) -0.0111(11)
O6 0.071(2) 0.0459(15) 0.0541(17) -0.0179(13) 0.0128(15) -0.0243(15)
O7 0.201(6) 0.204(6) 0.053(2) -0.039(3) 0.013(3) -0.119(5)
O8 0.097(8) 0.075(6) 0.080(8) -0.035(6) -0.028(6) 0.012(5)
O8' 0.097(8) 0.075(6) 0.080(8) -0.035(6) -0.028(6) 0.012(5)

loop_
_atom_type_symbol
_atom_type_description
_atom_type_scat_dispersion_real
_atom_type_scat_dispersion_imag
_atom_type_scat_source
C C 0.0033 0.0016 'International Tables Vol C Tables 4.2.6.8 and 6.1.1.4'
H H 0.0000 0.0000 'International Tables Vol C Tables 4.2.6.8 and 6.1.1.4'
N N 0.0061 0.0033 'International Tables Vol C Tables 4.2.6.8 and 6.1.1.4'
O O 0.0106 0.0060 'International Tables Vol C Tables 4.2.6.8 and 6.1.1.4'
Ni Ni 0.3393 1.1124 'International Tables Vol C Tables 4.2.6.8 and 6.1.1.4'

loop_
_geom_angle_atom_site_label_1
_geom_angle_atom_site_label_2
_geom_angle_atom_site_label_3
_geom_angle
_geom_angle_site_symmetry_1
_geom_angle_site_symmetry_3
O2 Ni1 N5 95.48(9) . .
O2 Ni1 O4 94.30(9) . 1_556
N5 Ni1 O4 91.88(9) . 1_556
O2 Ni1 N2 168.08(8) . 2_656
N5 Ni1 N2 94.74(10) . 2_656
O4 Ni1 N2 91.48(9) 1_556 2_656
O2 Ni1 O5 88.57(10) . .
N5 Ni1 O5 92.01(10) . .
O4 Ni1 O5 174.93(8) 1_556 .
N2 Ni1 O5 84.96(10) 2_656 .
O2 Ni1 N2 88.14(9) . .
N5 Ni1 N2 176.39(9) . .
O4 Ni1 N2 87.88(9) 1_556 .
N2 Ni1 N2 81.67(10) 2_656 .
O5 Ni1 N2 88.03(10) . .
O3 Ni2 O3 180.000(1) 1_556 2_665
O3 Ni2 N5 90.00(9) 1_556 .
O3 Ni2 N5 90.00(9) 2_665 .
O3 Ni2 N5 90.00(9) 1_556 2_666
O3 Ni2 N5 90.00(9) 2_665 2_666
N5 Ni2 N5 180.00(14) . 2_666
O3 Ni2 O1 88.02(9) 1_556 2_666
O3 Ni2 O1 91.98(9) 2_665 2_666
N5 Ni2 O1 88.26(9) . 2_666
N5 Ni2 O1 91.74(9) 2_666 2_666
O3 Ni2 O1 91.98(9) 1_556 .
O3 Ni2 O1 88.02(9) 2_665 .
N5 Ni2 O1 91.74(9) . .
N5 Ni2 O1 88.26(9) 2_666 .
O1 Ni2 O1 180.000(1) 2_666 .
O2 C1 O1 127.0(3) . .
O2 C1 C2 116.4(2) . .
O1 C1 C2 116.6(2) . .
C3 C2 C1 121.5(3) . .
C3 C2 H2A 119.2 . .
C1 C2 H2A 119.2 . .
C2 C3 C4 126.9(3) . .
C2 C3 H3A 116.5 . .
C4 C3 H3A 116.5 . .
C6 C4 C5 117.4(3) . .
C6 C4 C3 118.8(3) . .
C5 C4 C3 123.7(3) . .
C7 C5 C4 120.1(3) . .
C7 C5 H5A 120.0 . .
C4 C5 H5A 120.0 . .
N1 C6 C4 121.8(3) . .
N1 C6 H6A 119.1 . .
C4 C6 H6A 119.1 . .
C8 C7 C5 119.8(3) . .
C8 C7 H7A 120.1 . .
C5 C7 H7A 120.1 . .
N1 C8 C7 120.2(3) . .
N1 C8 H8A 119.9 . .
C7 C8 H8A 119.9 . .
N1 C9 C10 110.2(2) . .
N1 C9 H9A 109.6 . .
C10 C9 H9A 109.6 . .
N1 C9 H9B 109.6 . .
C10 C9 H9B 109.6 . .
H9A C9 H9B 108.1 . .
O3 C10 O4 128.5(3) . .
O3 C10 C9 116.1(2) . .
O4 C10 C9 115.3(2) . .
C6 N1 C8 120.7(2) . .
C6 N1 C9 119.5(2) . .
C8 N1 C9 119.4(2) . .
N3 N2 Ni1 122.2(2) . 2_656
N3 N2 Ni1 119.8(2) . .
Ni1 N2 Ni1 98.33(10) 2_656 .
N4 N3 N2 178.4(4) . .
N6 N5 Ni1 122.61(19) . .
N6 N5 Ni2 120.81(19) . .
Ni1 N5 Ni2 116.53(12) . .
N7 N6 N5 179.4(4) . .
C1 O1 Ni2 129.37(18) . .
C1 O2 Ni1 135.03(19) . .
C10 O3 Ni2 135.63(19) . 1_554
C10 O4 Ni1 124.91(18) . 1_554
Ni1 O5 H5C 124(3) . .
Ni1 O5 H5B 109(3) . .
H5C O5 H5B 111(3) . .
H6C O6 H6B 105(3) . .
H7C O7 H7B 104(3) . .

loop_
_geom_bond_atom_site_label_1
_geom_bond_atom_site_label_2
_geom_bond_distance
_geom_bond_site_symmetry_2
Ni1 O2 2.002(2) .
Ni1 N5 2.053(2) .
Ni1 O4 2.076(2) 1_556
Ni1 N2 2.102(2) 2_656
Ni1 O5 2.111(2) .
Ni1 N2 2.130(2) .
Ni2 O3 2.067(2) 1_556
Ni2 O3 2.067(2) 2_665
Ni2 N5 2.068(2) .
Ni2 N5 2.068(2) 2_666
Ni2 O1 2.073(2) 2_666
Ni2 O1 2.073(2) .
C1 O2 1.245(3) .
C1 O1 1.261(3) .
C1 C2 1.492(4) .
C2 C3 1.317(4) .
C2 H2A 0.9300 .
C3 C4 1.467(4) .
C3 H3A 0.9300 .
C4 C6 1.377(4) .
C4 C5 1.401(4) .
C5 C7 1.374(4) .
C5 H5A 0.9300 .
C6 N1 1.339(4) .
C6 H6A 0.9300 .
C7 C8 1.365(4) .
C7 H7A 0.9300 .
C8 N1 1.354(4) .
C8 H8A 0.9300 .
C9 N1 1.477(3) .
C9 C10 1.537(4) .
C9 H9A 0.9700 .
C9 H9B 0.9700 .
C10 O3 1.241(3) .
C10 O4 1.252(3) .
N2 N3 1.190(3) .
N2 Ni1 2.102(2) 2_656
N3 N4 1.152(4) .
N5 N6 1.192(3) .
N6 N7 1.145(4) .
O3 Ni2 2.067(2) 1_554
O4 Ni1 2.076(2) 1_554
O5 H5C 0.824(18) .
O5 H5B 0.836(18) .
O6 H6C 0.886(19) .
O6 H6B 0.842(19) .
O7 H7C 0.85(2) .
O7 H7B 0.89(2) .
